data_4336499
loop_
_publ_author_name
'J. Wesley Napoline'
'Steven J. Kraft'
'Ellen M. Matson'
'Phillip E. Fanwick'
'Suzanne C. Bart'
'Christine M. Thomas'

_publ_contact_author_address
;    Department of Chemistry
     Purdue University
     560 Oval Dr.
     W. Lafayette
     IN 47907-2084
     USA
;
_publ_contact_author_email pfanwick@purdue.edu
_publ_contact_author_fax 1(765)4940239
_publ_contact_author_name 'Fanwick, Phillip E.'
_publ_contact_author_phone 1(765)4944572
_publ_section_title
;
 Tris(phosphinoamide)-Supported Uranium-Cobalt Heterobimetallic Complexes
 Featuring Co \\rightarrow U Dative Interactions
;
_journal_name_full 'Inorganic Chemistry'
_journal_page_first 12170
_journal_page_last 12177
_journal_paper_doi 10.1021/ic402343q
_journal_volume 52
_journal_year 2013
_chemical_formula_moiety 'C60 H68 Co1 I1 N4 P4 U1,2(C4 H10 O1)'
_chemical_formula_sum 'C68 H88 Co I N4 O2 P4 U'
_chemical_formula_weight 1541.25
_space_group_IT_number 14
_symmetry_cell_setting monoclinic
_symmetry_space_group_name_Hall '-P 2ybc'
_symmetry_space_group_name_H-M 'P 1 21/c 1'
_cell_angle_alpha 90.00
_cell_angle_beta 97.8754(17)
_cell_angle_gamma 90.00
_cell_formula_units_Z 4
_cell_length_a 16.9576(4)
_cell_length_b 18.0469(4)
_cell_length_c 22.0133(5)
_cell_measurement_reflns_used 13058
_cell_measurement_temperature 150.0(2)
_cell_measurement_theta_max 71
_cell_measurement_theta_min 2
_cell_volume 6673.2(3)
_computing_cell_refinement DENZO/SCALEPACK
_computing_data_collection 'CrystalClear(Rigaku, 2001)'
_computing_data_reduction DENZO/SCALEPACK
_computing_molecular_graphics
;
    ORTEP (Johnson, 1976)
    PLATON (Spek, 2003)
;
_computing_publication_material 'SHELX97(Sheldrick, 2008) and local programs'
_computing_structure_refinement 'SHELX97 (Sheldrick, 2008)'
_computing_structure_solution
;
 PATTY (DIRDIF, Beurskins, 2008)
;
_diffrn_ambient_temperature 150.0(2)
_diffrn_measured_fraction_theta_full 0.9640
_diffrn_measured_fraction_theta_max 0.9640
_diffrn_measurement_details
;
Data were collected on a Rigaku Rapid which has a quarter 
chi circle and a 200 degree curved image plate at a fixed 
distance of 127.4mm.  Strategy was optimized using the 
CrystalClear software.  The completeness is the best 
that can be obtained with this geometry. The missing data are not cusp 
data but mostly high angle data.
Also the use of HKL2000/SCALEPACK lowers the number 
of observed data as inconsistent equivalents are removed 
from the data set and not included in the collected total
;
_diffrn_measurement_device_type Rigaku_Rapid_II
_diffrn_measurement_method \w
_diffrn_radiation_monochromator 'confocal optics'
_diffrn_radiation_type CU-K\a
_diffrn_radiation_wavelength 1.54184
_diffrn_reflns_av_R_equivalents 0.0730
_diffrn_reflns_av_sigmaI/netI 0.0283
_diffrn_reflns_limit_h_max 20
_diffrn_reflns_limit_h_min 0
_diffrn_reflns_limit_k_max 22
_diffrn_reflns_limit_k_min 0
_diffrn_reflns_limit_l_max 25
_diffrn_reflns_limit_l_min -26
_diffrn_reflns_number 68516
_diffrn_reflns_theta_full 71.9
_diffrn_reflns_theta_max 71.93
_diffrn_reflns_theta_min 2.03
_diffrn_standards_number 0
_exptl_absorpt_coefficient_mu 13.612
_exptl_absorpt_correction_T_max 0.2564
_exptl_absorpt_correction_T_min 0.2137
_exptl_absorpt_correction_type multi-scan
_exptl_absorpt_process_details 'SCALEPACK (Otwinowski &amp; Minor, 1997)'
_exptl_crystal_colour orange
_exptl_crystal_density_diffrn 1.534
_exptl_crystal_description plate
_exptl_crystal_F_000 3088
_exptl_crystal_size_max 0.24
_exptl_crystal_size_mid 0.20
_exptl_crystal_size_min 0.10
_refine_diff_density_max 4.22
_refine_diff_density_min -1.96
_refine_ls_extinction_method none
_refine_ls_goodness_of_fit_ref 1.053
_refine_ls_hydrogen_treatment constr
_refine_ls_matrix_type full
_refine_ls_number_parameters 742
_refine_ls_number_reflns 12637
_refine_ls_number_restraints 0
_refine_ls_R_factor_all 0.050
_refine_ls_R_factor_gt 0.049
_refine_ls_shift/su_max 0.001
_refine_ls_structure_factor_coef Fsqd
_refine_ls_weighting_details 'w=1/[\s^2^(Fo^2^)+(0.0981P)^2^+15.3826P] where P=(Fo^2^+2Fc^2^)/3'
_refine_ls_weighting_scheme calc
_refine_ls_wR_factor_gt 0.131
_refine_ls_wR_factor_ref 0.133
_reflns_number_gt 12184
_reflns_number_total 12637
_reflns_threshold_expression &gt;2.0\s(I)
_cod_data_source_file ic402343q_si_002_3.cif
_cod_data_source_block CT5
_cod_depositor_comments
;
The following automatic conversions were performed:

'_refine_ls_weighting_scheme' value 'calc ' changed to 'calc'
according to the built-in table from CIF Core dictionary named
'cif_core.dic' version 2.4.1 from 2010-06-29.

Automatic conversion script
Id: cif_fix_values 2281 2013-09-26 08:29:07Z andrius 

The following automatic conversions were performed:

data name '_iucr_refine_instruction_details' was replaced with
'_iucr_refine_instructions_details' as specified in the replacement
file 'data/replacement-values/replacement_tags.lst'.

Automatic conversion script
Id: cif_correct_tags 9268 2022-04-12 08:56:07Z antanas 
;
_cod_original_formula_sum 'C68 H88 Co1 I1 N4 O2 P4 U1'
_cod_database_code 4336499

loop_
_symmetry_equiv_pos_as_xyz
'x, y, z'
'-x, y+1/2, -z+1/2'
'-x, -y, -z'
'x, -y-1/2, z-1/2'

loop_
_atom_site_label
_atom_site_fract_x
_atom_site_fract_y
_atom_site_fract_z
_atom_site_U_iso_or_equiv
_atom_site_adp_type
_atom_site_occupancy
_atom_site_symmetry_multiplicity
_atom_site_calc_flag
_atom_site_refinement_flags
U1 0.200799(8) -0.012279(8) 0.213427(6) 0.01842(8) Uani 1 1 d .
I1 0.08559(2) 0.246886(17) 0.312261(15) 0.02926(10) Uani 1 1 d .
Co1 0.13450(4) 0.12985(4) 0.26521(3) 0.01817(16) Uani 1 1 d .
P1 0.10791(7) 0.02451(6) 0.31930(5) 0.0185(2) Uani 1 1 d .
P2 0.26846(7) 0.14126(6) 0.26900(5) 0.0212(2) Uani 1 1 d .
P3 0.07952(7) 0.11479(6) 0.16531(5) 0.0197(2) Uani 1 1 d .
P4 0.24274(7) -0.16159(7) 0.18174(6) 0.0241(2) Uani 1 1 d .
O913 0.3516(5) 0.0036(5) -0.1011(7) 0.143(5) Uani 1 1 d .
O923 0.4056(3) -0.1395(4) 0.5386(3) 0.0702(16) Uani 1 1 d .
N1 0.1428(2) -0.0544(2) 0.29394(17) 0.0196(8) Uani 1 1 d .
N2 0.3076(2) 0.0580(2) 0.25806(19) 0.0246(8) Uani 1 1 d .
N3 0.0993(2) 0.0292(2) 0.14174(18) 0.0223(8) Uani 1 1 d .
N4 0.2705(3) -0.0841(2) 0.14953(19) 0.0267(9) Uani 1 1 d .
C11 0.2197(3) -0.1447(3) 0.3651(3) 0.0358(12) Uani 1 1 d .
C12 0.1382(3) -0.1241(3) 0.3310(2) 0.0247(10) Uani 1 1 d .
C13 0.1045(3) -0.1897(3) 0.2931(3) 0.0311(11) Uani 1 1 d .
C21 0.4386(4) 0.0253(4) 0.2266(3) 0.0390(13) Uani 1 1 d .
C22 0.3914(3) 0.0381(3) 0.2796(3) 0.0297(11) Uani 1 1 d .
C23 0.3934(4) -0.0303(4) 0.3198(3) 0.0466(16) Uani 1 1 d .
C31 0.0905(4) -0.0509(3) 0.0496(2) 0.0353(12) Uani 1 1 d .
C32 0.0446(4) -0.0078(3) 0.0922(3) 0.0292(12) Uani 1 1 d .
C33 -0.0127(4) -0.0577(4) 0.1199(3) 0.0454(16) Uani 1 1 d .
C41 0.3771(4) -0.1169(4) 0.0862(3) 0.0415(14) Uani 1 1 d .
C42 0.2972(3) -0.0795(3) 0.0886(2) 0.0297(11) Uani 1 1 d .
C43 0.3006(5) 0.0017(3) 0.0698(3) 0.0407(14) Uani 1 1 d .
C111 0.1465(3) 0.0273(3) 0.4015(2) 0.0233(10) Uani 1 1 d .
C112 0.1018(3) 0.0130(3) 0.4482(3) 0.0286(11) Uani 1 1 d .
C113 0.1380(4) 0.0107(3) 0.5096(3) 0.0334(13) Uani 1 1 d .
C114 0.2181(4) 0.0239(3) 0.5239(3) 0.0355(13) Uani 1 1 d .
C115 0.2636(3) 0.0380(3) 0.4776(3) 0.0342(12) Uani 1 1 d .
C116 0.2283(3) 0.0396(3) 0.4172(2) 0.0294(11) Uani 1 1 d .
C121 0.0007(3) 0.0140(3) 0.3207(2) 0.0212(10) Uani 1 1 d .
C122 -0.0423(3) 0.0702(3) 0.3460(2) 0.0264(10) Uani 1 1 d .
C123 -0.1246(3) 0.0660(3) 0.3424(2) 0.0297(11) Uani 1 1 d .
C124 -0.1651(4) 0.0061(3) 0.3136(3) 0.0339(13) Uani 1 1 d .
C125 -0.1239(3) -0.0493(3) 0.2883(3) 0.0323(11) Uani 1 1 d .
C126 -0.0412(3) -0.0453(3) 0.2916(2) 0.0277(10) Uani 1 1 d .
C211 0.3231(3) 0.1852(3) 0.3384(2) 0.0248(10) Uani 1 1 d .
C212 0.2868(3) 0.1986(3) 0.3898(2) 0.0300(11) Uani 1 1 d .
C213 0.3277(4) 0.2349(4) 0.4408(3) 0.0388(13) Uani 1 1 d .
C214 0.4053(4) 0.2573(4) 0.4405(3) 0.0449(16) Uani 1 1 d .
C215 0.4427(3) 0.2442(3) 0.3890(3) 0.0382(13) Uani 1 1 d .
C216 0.4014(3) 0.2097(3) 0.3386(3) 0.0319(11) Uani 1 1 d .
C221 0.2980(3) 0.2066(3) 0.2125(2) 0.0244(10) Uani 1 1 d .
C222 0.2930(3) 0.2833(3) 0.2218(3) 0.0350(12) Uani 1 1 d .
C223 0.3127(4) 0.3334(3) 0.1781(3) 0.0441(15) Uani 1 1 d .
C224 0.3377(4) 0.3073(4) 0.1241(3) 0.0488(17) Uani 1 1 d .
C225 0.3416(4) 0.2318(4) 0.1140(3) 0.0441(15) Uani 1 1 d .
C226 0.3212(3) 0.1823(3) 0.1579(2) 0.0331(12) Uani 1 1 d .
C311 -0.0295(3) 0.1289(2) 0.1478(2) 0.0210(9) Uani 1 1 d .
C312 -0.0642(3) 0.1568(3) 0.0910(2) 0.0239(10) Uani 1 1 d .
C313 -0.1465(3) 0.1600(3) 0.0762(2) 0.0310(11) Uani 1 1 d .
C314 -0.1956(3) 0.1368(3) 0.1182(3) 0.0318(11) Uani 1 1 d .
C315 -0.1611(3) 0.1116(3) 0.1750(3) 0.0348(12) Uani 1 1 d .
C316 -0.0794(3) 0.1074(3) 0.1894(2) 0.0280(11) Uani 1 1 d .
C321 0.1101(3) 0.1819(3) 0.1104(2) 0.0231(10) Uani 1 1 d .
C322 0.1066(3) 0.2574(3) 0.1242(2) 0.0302(11) Uani 1 1 d .
C323 0.1200(4) 0.3094(3) 0.0803(3) 0.0358(12) Uani 1 1 d .
C324 0.1378(3) 0.2872(3) 0.0234(3) 0.0343(12) Uani 1 1 d .
C325 0.1427(3) 0.2127(3) 0.0100(2) 0.0322(12) Uani 1 1 d .
C326 0.1293(3) 0.1602(3) 0.0536(2) 0.0301(11) Uani 1 1 d .
C411 0.3263(3) -0.2168(3) 0.2185(2) 0.0280(11) Uani 1 1 d .
C412 0.3080(4) -0.2847(3) 0.2438(3) 0.0369(12) Uani 1 1 d .
C413 0.3665(4) -0.3243(4) 0.2807(3) 0.0454(15) Uani 1 1 d .
C414 0.4428(4) -0.2966(4) 0.2928(3) 0.0487(16) Uani 1 1 d .
C415 0.4609(4) -0.2311(4) 0.2681(3) 0.0456(15) Uani 1 1 d .
C416 0.4040(3) -0.1910(3) 0.2312(3) 0.0365(12) Uani 1 1 d .
C421 0.1956(3) -0.2251(3) 0.1230(2) 0.0280(11) Uani 1 1 d .
C422 0.1130(3) -0.2287(3) 0.1114(3) 0.0334(12) Uani 1 1 d .
C423 0.0750(3) -0.2711(3) 0.0631(3) 0.0377(13) Uani 1 1 d .
C424 0.1196(4) -0.3119(3) 0.0270(3) 0.0406(14) Uani 1 1 d .
C425 0.2022(4) -0.3118(3) 0.0395(3) 0.0381(13) Uani 1 1 d .
C426 0.2400(3) -0.2693(3) 0.0872(3) 0.0317(11) Uani 1 1 d .
C911 0.2394(7) 0.0765(6) -0.1054(6) 0.103(4) Uani 1 1 d .
C912 0.3062(7) 0.0612(6) -0.1368(7) 0.103(4) Uani 1 1 d .
C914 0.4216(7) -0.0032(7) -0.1030(9) 0.115(5) Uani 1 1 d .
C915 0.4665(5) -0.0669(6) -0.0736(4) 0.073(3) Uani 1 1 d .
C921 0.3956(5) -0.0811(6) 0.6336(4) 0.072(2) Uani 1 1 d .
C922 0.4327(5) -0.0777(5) 0.5763(4) 0.070(2) Uani 1 1 d .
C924 0.4352(8) -0.1392(8) 0.4830(4) 0.111(5) Uani 1 1 d .
C925 0.4082(8) -0.2112(9) 0.4495(5) 0.130(6) Uani 1 1 d .
H12 0.1021 -0.1140 0.3623 0.030 Uiso 1 1 calc R
H22 0.4166 0.0799 0.3050 0.036 Uiso 1 1 calc R
H32 0.0130 0.0314 0.0676 0.035 Uiso 1 1 calc R
H42 0.2566 -0.1049 0.0584 0.036 Uiso 1 1 calc R
H112 0.0462 0.0045 0.4387 0.034 Uiso 1 1 calc R
H113 0.1068 0.0001 0.5413 0.040 Uiso 1 1 calc R
H114 0.2422 0.0233 0.5655 0.043 Uiso 1 1 calc R
H115 0.3191 0.0467 0.4874 0.041 Uiso 1 1 calc R
H116 0.2600 0.0492 0.3857 0.035 Uiso 1 1 calc R
H11A 0.2557 -0.1573 0.3354 0.054 Uiso 1 1 calc R
H11B 0.2143 -0.1874 0.3917 0.054 Uiso 1 1 calc R
H11C 0.2414 -0.1026 0.3900 0.054 Uiso 1 1 calc R
H122 -0.0148 0.1114 0.3657 0.032 Uiso 1 1 calc R
H123 -0.1532 0.1041 0.3597 0.036 Uiso 1 1 calc R
H124 -0.2214 0.0031 0.3112 0.041 Uiso 1 1 calc R
H125 -0.1519 -0.0902 0.2685 0.039 Uiso 1 1 calc R
H126 -0.0132 -0.0835 0.2738 0.033 Uiso 1 1 calc R
H13A 0.0558 -0.1747 0.2668 0.047 Uiso 1 1 calc R
H13B 0.0922 -0.2297 0.3205 0.047 Uiso 1 1 calc R
H13C 0.1437 -0.2072 0.2676 0.047 Uiso 1 1 calc R
H212 0.2335 0.1830 0.3905 0.036 Uiso 1 1 calc R
H213 0.3019 0.2441 0.4757 0.047 Uiso 1 1 calc R
H214 0.4332 0.2815 0.4752 0.054 Uiso 1 1 calc R
H215 0.4964 0.2590 0.3887 0.046 Uiso 1 1 calc R
H216 0.4267 0.2025 0.3031 0.038 Uiso 1 1 calc R
H21A 0.4127 -0.0134 0.1997 0.058 Uiso 1 1 calc R
H21B 0.4928 0.0097 0.2427 0.058 Uiso 1 1 calc R
H21C 0.4407 0.0714 0.2033 0.058 Uiso 1 1 calc R
H222 0.2760 0.3013 0.2584 0.042 Uiso 1 1 calc R
H223 0.3091 0.3852 0.1850 0.053 Uiso 1 1 calc R
H224 0.3520 0.3413 0.0945 0.059 Uiso 1 1 calc R
H225 0.3582 0.2137 0.0773 0.053 Uiso 1 1 calc R
H226 0.3232 0.1306 0.1502 0.040 Uiso 1 1 calc R
H23A 0.3722 -0.0181 0.3578 0.070 Uiso 1 1 calc R
H23B 0.4484 -0.0477 0.3296 0.070 Uiso 1 1 calc R
H23C 0.3608 -0.0694 0.2980 0.070 Uiso 1 1 calc R
H312 -0.0312 0.1736 0.0623 0.029 Uiso 1 1 calc R
H313 -0.1693 0.1781 0.0371 0.037 Uiso 1 1 calc R
H314 -0.2519 0.1383 0.1081 0.038 Uiso 1 1 calc R
H315 -0.1940 0.0970 0.2045 0.042 Uiso 1 1 calc R
H316 -0.0570 0.0894 0.2286 0.034 Uiso 1 1 calc R
H31A 0.1182 -0.0162 0.0254 0.053 Uiso 1 1 calc R
H31B 0.0535 -0.0813 0.0219 0.053 Uiso 1 1 calc R
H31C 0.1295 -0.0830 0.0737 0.053 Uiso 1 1 calc R
H322 0.0951 0.2729 0.1633 0.036 Uiso 1 1 calc R
H323 0.1169 0.3607 0.0893 0.043 Uiso 1 1 calc R
H324 0.1466 0.3232 -0.0064 0.041 Uiso 1 1 calc R
H325 0.1552 0.1975 -0.0289 0.039 Uiso 1 1 calc R
H326 0.1334 0.1090 0.0446 0.036 Uiso 1 1 calc R
H33A 0.0173 -0.0939 0.1471 0.068 Uiso 1 1 calc R
H33B -0.0467 -0.0838 0.0871 0.068 Uiso 1 1 calc R
H33C -0.0460 -0.0277 0.1435 0.068 Uiso 1 1 calc R
H412 0.2555 -0.3039 0.2357 0.044 Uiso 1 1 calc R
H413 0.3538 -0.3705 0.2977 0.054 Uiso 1 1 calc R
H414 0.4826 -0.3235 0.3183 0.058 Uiso 1 1 calc R
H415 0.5137 -0.2124 0.2763 0.055 Uiso 1 1 calc R
H416 0.4181 -0.1452 0.2144 0.044 Uiso 1 1 calc R
H41A 0.4184 -0.0914 0.1141 0.062 Uiso 1 1 calc R
H41B 0.3904 -0.1145 0.0443 0.062 Uiso 1 1 calc R
H41C 0.3741 -0.1688 0.0987 0.062 Uiso 1 1 calc R
H422 0.0820 -0.2019 0.1368 0.040 Uiso 1 1 calc R
H423 0.0185 -0.2720 0.0550 0.045 Uiso 1 1 calc R
H424 0.0937 -0.3400 -0.0064 0.049 Uiso 1 1 calc R
H425 0.2327 -0.3410 0.0153 0.046 Uiso 1 1 calc R
H426 0.2965 -0.2699 0.0958 0.038 Uiso 1 1 calc R
H43A 0.2506 0.0262 0.0756 0.061 Uiso 1 1 calc R
H43B 0.3084 0.0049 0.0266 0.061 Uiso 1 1 calc R
H43C 0.3450 0.0262 0.0953 0.061 Uiso 1 1 calc R
H91A 0.2097 0.0306 -0.1013 0.155 Uiso 1 1 calc R
H91B 0.2047 0.1128 -0.1289 0.155 Uiso 1 1 calc R
H91C 0.2582 0.0965 -0.0646 0.155 Uiso 1 1 calc R
H91D 0.3391 0.1062 -0.1389 0.124 Uiso 1 1 calc R
H91E 0.2882 0.0437 -0.1791 0.124 Uiso 1 1 calc R
H91F 0.4479 0.0422 -0.0851 0.138 Uiso 1 1 calc R
H91G 0.4289 -0.0038 -0.1469 0.138 Uiso 1 1 calc R
H91H 0.4929 -0.0523 -0.0330 0.110 Uiso 1 1 calc R
H91I 0.5066 -0.0828 -0.0990 0.110 Uiso 1 1 calc R
H91J 0.4298 -0.1079 -0.0694 0.110 Uiso 1 1 calc R
H92A 0.3375 -0.0829 0.6233 0.108 Uiso 1 1 calc R
H92B 0.4106 -0.0371 0.6586 0.108 Uiso 1 1 calc R
H92C 0.4140 -0.1256 0.6568 0.108 Uiso 1 1 calc R
H92D 0.4178 -0.0309 0.5543 0.084 Uiso 1 1 calc R
H92E 0.4914 -0.0793 0.5863 0.084 Uiso 1 1 calc R
H92F 0.4940 -0.1363 0.4898 0.133 Uiso 1 1 calc R
H92G 0.4144 -0.0958 0.4582 0.133 Uiso 1 1 calc R
H92H 0.4285 -0.2537 0.4746 0.195 Uiso 1 1 calc R
H92I 0.4289 -0.2130 0.4101 0.195 Uiso 1 1 calc R
H92J 0.3499 -0.2130 0.4424 0.195 Uiso 1 1 calc R

loop_
_atom_site_aniso_label
_atom_site_aniso_U_11
_atom_site_aniso_U_22
_atom_site_aniso_U_33
_atom_site_aniso_U_12
_atom_site_aniso_U_13
_atom_site_aniso_U_23
U1 0.02323(12) 0.01713(12) 0.01462(12) 0.00120(5) 0.00163(7) 0.00046(5)
I1 0.03587(19) 0.02251(17) 0.02890(19) 0.00516(12) 0.00267(13) -0.00560(12)
Co1 0.0229(4) 0.0164(3) 0.0149(4) -0.0005(3) 0.0014(3) -0.0004(3)
P1 0.0239(6) 0.0175(5) 0.0139(6) -0.0002(4) 0.0020(4) 0.0009(4)
P2 0.0242(6) 0.0201(6) 0.0191(6) -0.0022(4) 0.0022(4) -0.0008(4)
P3 0.0264(6) 0.0168(5) 0.0155(5) 0.0005(4) 0.0013(4) 0.0006(4)
P4 0.0281(6) 0.0205(6) 0.0237(6) 0.0039(5) 0.0041(5) -0.0010(5)
O913 0.061(5) 0.083(5) 0.277(16) -0.020(4) -0.002(7) 0.044(7)
O923 0.060(3) 0.094(5) 0.052(3) 0.012(3) -0.006(2) -0.006(3)
N1 0.0281(19) 0.0126(17) 0.0174(19) 0.0014(15) 0.0007(15) 0.0000(14)
N2 0.027(2) 0.023(2) 0.024(2) 0.0014(16) 0.0033(16) -0.0015(16)
N3 0.033(2) 0.0145(17) 0.018(2) 0.0035(16) -0.0033(16) -0.0012(16)
N4 0.032(2) 0.027(2) 0.021(2) -0.0035(17) 0.0022(16) -0.0029(17)
C11 0.041(3) 0.022(3) 0.040(3) -0.001(2) -0.008(2) 0.006(2)
C12 0.036(3) 0.018(2) 0.020(2) 0.0020(19) 0.0056(19) 0.0063(18)
C13 0.031(3) 0.022(3) 0.040(3) -0.002(2) 0.003(2) -0.001(2)
C21 0.029(3) 0.041(3) 0.050(4) 0.004(2) 0.015(3) 0.003(3)
C22 0.028(3) 0.026(3) 0.034(3) 0.002(2) -0.002(2) -0.005(2)
C23 0.049(4) 0.049(4) 0.042(4) 0.020(3) 0.008(3) 0.019(3)
C31 0.055(3) 0.031(3) 0.018(3) 0.012(2) -0.002(2) -0.005(2)
C32 0.037(3) 0.024(3) 0.022(3) 0.009(2) -0.009(2) -0.007(2)
C33 0.039(3) 0.035(3) 0.061(4) -0.005(3) 0.003(3) -0.026(3)
C41 0.048(3) 0.039(3) 0.043(3) 0.003(3) 0.023(3) -0.002(3)
C42 0.039(3) 0.028(3) 0.023(3) -0.001(2) 0.009(2) 0.000(2)
C43 0.060(4) 0.033(3) 0.032(4) -0.001(3) 0.016(3) 0.005(2)
C111 0.033(3) 0.017(2) 0.018(2) 0.0020(19) -0.0006(19) -0.0011(18)
C112 0.031(3) 0.029(3) 0.025(3) 0.0004(19) 0.004(2) 0.0039(19)
C113 0.051(4) 0.028(3) 0.023(3) 0.001(2) 0.008(2) 0.001(2)
C114 0.048(3) 0.034(3) 0.021(3) 0.004(2) -0.006(2) 0.002(2)
C115 0.035(3) 0.036(3) 0.029(3) -0.002(2) -0.003(2) 0.000(2)
C116 0.034(3) 0.029(3) 0.025(3) -0.002(2) 0.003(2) -0.003(2)
C121 0.026(2) 0.025(3) 0.013(2) 0.0005(17) 0.0005(18) 0.0029(17)
C122 0.030(2) 0.027(3) 0.023(3) -0.002(2) 0.0046(19) 0.001(2)
C123 0.031(3) 0.035(3) 0.024(3) 0.004(2) 0.007(2) 0.001(2)
C124 0.024(3) 0.035(3) 0.042(4) 0.001(2) 0.004(2) 0.006(2)
C125 0.033(3) 0.028(3) 0.034(3) -0.008(2) -0.003(2) 0.002(2)
C126 0.032(3) 0.024(3) 0.028(3) -0.001(2) 0.003(2) -0.001(2)
C211 0.031(2) 0.022(2) 0.020(2) 0.0009(19) -0.0007(19) -0.0001(19)
C212 0.031(3) 0.029(3) 0.029(3) 0.001(2) 0.001(2) -0.001(2)
C213 0.038(3) 0.049(3) 0.027(3) 0.009(3) -0.003(2) -0.009(3)
C214 0.043(3) 0.050(4) 0.036(3) 0.000(3) -0.014(3) -0.016(3)
C215 0.026(3) 0.037(3) 0.048(4) -0.006(2) -0.008(2) -0.006(3)
C216 0.030(3) 0.031(3) 0.034(3) -0.002(2) 0.004(2) -0.001(2)
C221 0.025(2) 0.027(2) 0.021(2) -0.0037(19) 0.0029(18) 0.0044(19)
C222 0.039(3) 0.030(3) 0.037(3) 0.001(2) 0.006(2) 0.005(2)
C223 0.044(3) 0.028(3) 0.061(4) 0.005(2) 0.008(3) 0.019(3)
C224 0.040(3) 0.058(4) 0.048(4) -0.004(3) 0.005(3) 0.038(3)
C225 0.047(3) 0.059(4) 0.026(3) 0.003(3) 0.007(2) 0.013(3)
C226 0.043(3) 0.030(3) 0.026(3) -0.005(2) 0.004(2) 0.007(2)
C311 0.029(2) 0.013(2) 0.020(2) 0.0023(17) 0.0001(18) -0.0012(17)
C312 0.029(2) 0.021(2) 0.022(2) 0.0021(18) 0.0021(18) -0.0018(18)
C313 0.035(3) 0.031(3) 0.024(3) 0.004(2) -0.006(2) 0.000(2)
C314 0.028(3) 0.029(3) 0.038(3) 0.002(2) 0.002(2) 0.000(2)
C315 0.035(3) 0.030(3) 0.042(3) -0.001(2) 0.013(2) 0.008(2)
C316 0.033(3) 0.020(2) 0.030(3) 0.0060(19) 0.001(2) 0.005(2)
C321 0.027(2) 0.025(2) 0.018(2) -0.0006(19) 0.0040(17) 0.0061(19)
C322 0.044(3) 0.025(3) 0.021(3) -0.006(2) 0.002(2) -0.003(2)
C323 0.055(4) 0.022(3) 0.030(3) -0.005(2) 0.006(2) 0.004(2)
C324 0.044(3) 0.033(3) 0.024(3) -0.004(2) 0.001(2) 0.010(2)
C325 0.038(3) 0.042(3) 0.018(3) -0.002(2) 0.008(2) 0.004(2)
C326 0.034(3) 0.027(3) 0.029(3) 0.006(2) 0.002(2) 0.002(2)
C411 0.033(3) 0.029(3) 0.023(3) 0.008(2) 0.005(2) -0.004(2)
C412 0.041(3) 0.033(3) 0.037(3) 0.006(2) 0.004(2) 0.003(2)
C413 0.061(4) 0.034(3) 0.042(4) 0.010(3) 0.009(3) 0.008(3)
C414 0.056(4) 0.058(4) 0.031(3) 0.025(3) 0.002(3) 0.002(3)
C415 0.030(3) 0.060(4) 0.045(4) 0.009(3) 0.001(2) -0.007(3)
C416 0.037(3) 0.035(3) 0.038(3) 0.005(2) 0.007(2) -0.003(2)
C421 0.032(3) 0.023(2) 0.029(3) 0.003(2) 0.004(2) 0.004(2)
C422 0.033(3) 0.023(3) 0.043(3) 0.004(2) 0.004(2) 0.006(2)
C423 0.036(3) 0.026(3) 0.048(4) 0.000(2) -0.009(2) 0.006(2)
C424 0.060(4) 0.032(3) 0.026(3) -0.007(3) -0.009(3) 0.001(2)
C425 0.058(4) 0.028(3) 0.030(3) 0.000(3) 0.014(3) -0.001(2)
C426 0.038(3) 0.025(3) 0.034(3) 0.002(2) 0.009(2) -0.001(2)
C911 0.098(8) 0.056(6) 0.143(11) 0.009(5) -0.031(8) 0.013(6)
C912 0.088(8) 0.053(6) 0.162(12) -0.010(5) -0.007(8) 0.002(7)
C914 0.059(7) 0.109(9) 0.172(16) -0.040(6) -0.001(8) 0.021(9)
C915 0.056(5) 0.109(8) 0.057(5) -0.008(5) 0.017(4) -0.017(5)
C921 0.066(5) 0.085(6) 0.062(5) 0.000(5) -0.005(4) -0.011(5)
C922 0.062(5) 0.068(5) 0.073(6) 0.002(4) -0.012(4) 0.014(5)
C924 0.143(11) 0.142(11) 0.049(6) 0.081(9) 0.018(6) 0.033(6)
C925 0.121(10) 0.201(16) 0.058(6) 0.096(11) -0.022(6) -0.036(8)

loop_
_atom_type_symbol
_atom_type_description
_atom_type_scat_dispersion_real
_atom_type_scat_dispersion_imag
_atom_type_scat_source
C C 0.0181 0.0091 'International Tables Vol C Tables 4.2.6.8 and 6.1.1.4'
H H 0.0000 0.0000 'International Tables Vol C Tables 4.2.6.8 and 6.1.1.4'
N N 0.0311 0.0180 'International Tables Vol C Tables 4.2.6.8 and 6.1.1.4'
P P 0.2955 0.4335 'International Tables Vol C Tables 4.2.6.8 and 6.1.1.4'
Co Co -2.3653 3.6143 'International Tables Vol C Tables 4.2.6.8 and 6.1.1.4'
I I -0.3257 6.8362 'International Tables Vol C Tables 4.2.6.8 and 6.1.1.4'
U U -4.3638 13.4090 'International Tables Vol C Tables 4.2.6.8 and 6.1.1.4'
O O 0.0492 0.0322 'International Tables Vol C Tables 4.2.6.8 and 6.1.1.4'

loop_
_geom_angle_atom_site_label_1
_geom_angle_atom_site_label_2
_geom_angle_atom_site_label_3
_geom_angle
N1 U1 N3 106.34(14)
N1 U1 N2 104.43(14)
N3 U1 N2 125.60(14)
N1 U1 N4 126.11(14)
N3 U1 N4 99.21(15)
N2 U1 N4 97.35(14)
N1 U1 P4 91.33(10)
N3 U1 P4 108.88(10)
N2 U1 P4 114.07(10)
N4 U1 P4 35.06(11)
N1 U1 P1 32.39(10)
N3 U1 P1 92.11(11)
N2 U1 P1 90.71(10)
N4 U1 P1 158.46(11)
P4 U1 P1 123.67(3)
N1 U1 Co1 76.78(10)
N3 U1 Co1 72.87(10)
N2 U1 Co1 72.01(10)
N4 U1 Co1 157.01(11)
P4 U1 Co1 167.86(3)
P1 U1 Co1 44.40(3)
N1 U1 P3 99.95(10)
N3 U1 P3 30.88(10)
N2 U1 P3 100.36(10)
N4 U1 P3 123.86(11)
P4 U1 P3 139.76(3)
P1 U1 P3 73.67(3)
Co1 U1 P3 42.88(2)
N1 U1 P2 99.41(10)
N3 U1 P2 100.22(10)
N2 U1 P2 30.65(10)
N4 U1 P2 121.83(10)
P4 U1 P2 144.69(3)
P1 U1 P2 73.38(3)
Co1 U1 P2 42.51(2)
P3 U1 P2 71.39(3)
P2 Co1 P3 108.69(5)
P2 Co1 P1 108.61(5)
P3 Co1 P1 108.31(5)
P2 Co1 I1 106.88(4)
P3 Co1 I1 112.23(4)
P1 Co1 I1 112.00(4)
P2 Co1 U1 71.05(4)
P3 Co1 U1 70.51(3)
P1 Co1 U1 67.30(3)
I1 Co1 U1 177.13(3)
N1 P1 C121 108.4(2)
N1 P1 C111 104.9(2)
C121 P1 C111 101.9(2)
N1 P1 Co1 115.18(15)
C121 P1 Co1 110.88(15)
C111 P1 Co1 114.53(17)
N1 P1 U1 46.88(14)
C121 P1 U1 127.33(16)
C111 P1 U1 127.22(17)
Co1 P1 U1 68.30(3)
N2 P2 C221 109.2(2)
N2 P2 C211 109.8(2)
C221 P2 C211 97.6(2)
N2 P2 Co1 109.16(15)
C221 P2 Co1 113.45(16)
C211 P2 Co1 117.02(17)
N2 P2 U1 44.89(14)
C221 P2 U1 114.65(17)
C211 P2 U1 143.49(16)
Co1 P2 U1 66.45(3)
N3 P3 C321 108.5(2)
N3 P3 C311 107.4(2)
C321 P3 C311 97.8(2)
N3 P3 Co1 109.56(15)
C321 P3 Co1 116.16(16)
C311 P3 Co1 116.56(15)
N3 P3 U1 44.62(14)
C321 P3 U1 117.97(16)
C311 P3 U1 138.88(15)
Co1 P3 U1 66.62(3)
N4 P4 C411 113.5(2)
N4 P4 C421 110.3(2)
C411 P4 C421 102.0(2)
N4 P4 U1 54.15(15)
C411 P4 U1 127.00(17)
C421 P4 U1 130.95(17)
C914 O913 C912 120.4(12)
C924 O923 C922 112.6(9)
C12 N1 P1 119.0(3)
C12 N1 U1 139.6(3)
P1 N1 U1 100.73(18)
C22 N2 P2 123.7(3)
C22 N2 U1 131.6(3)
P2 N2 U1 104.46(19)
C32 N3 P3 120.6(3)
C32 N3 U1 133.6(3)
P3 N3 U1 104.50(19)
C42 N4 P4 125.1(4)
C42 N4 U1 139.0(3)
P4 N4 U1 90.79(18)
C12 C11 H11A 109.50
C12 C11 H11B 109.50
H11A C11 H11B 109.50
C12 C11 H11C 109.50
H11A C11 H11C 109.50
H11B C11 H11C 109.50
N1 C12 C13 113.5(4)
N1 C12 C11 111.0(4)
C13 C12 C11 109.2(4)
N1 C12 H12 107.60
C13 C12 H12 107.60
C11 C12 H12 107.60
C12 C13 H13A 109.50
C12 C13 H13B 109.50
H13A C13 H13B 109.50
C12 C13 H13C 109.50
H13A C13 H13C 109.50
H13B C13 H13C 109.50
C22 C21 H21A 109.50
C22 C21 H21B 109.50
H21A C21 H21B 109.50
C22 C21 H21C 109.50
H21A C21 H21C 109.50
H21B C21 H21C 109.50
N2 C22 C23 109.1(5)
N2 C22 C21 112.0(5)
C23 C22 C21 110.7(5)
N2 C22 H22 108.30
C23 C22 H22 108.30
C21 C22 H22 108.30
C22 C23 H23A 109.50
C22 C23 H23B 109.50
H23A C23 H23B 109.50
C22 C23 H23C 109.50
H23A C23 H23C 109.50
H23B C23 H23C 109.50
C32 C31 H31A 109.50
C32 C31 H31B 109.50
H31A C31 H31B 109.50
C32 C31 H31C 109.50
H31A C31 H31C 109.50
H31B C31 H31C 109.50
N3 C32 C31 111.3(5)
N3 C32 C33 109.9(5)
C31 C32 C33 111.0(5)
N3 C32 H32 108.20
C31 C32 H32 108.20
C33 C32 H32 108.20
C32 C33 H33A 109.50
C32 C33 H33B 109.50
H33A C33 H33B 109.50
C32 C33 H33C 109.50
H33A C33 H33C 109.50
H33B C33 H33C 109.50
C42 C41 H41A 109.50
C42 C41 H41B 109.50
H41A C41 H41B 109.50
C42 C41 H41C 109.50
H41A C41 H41C 109.50
H41B C41 H41C 109.50
N4 C42 C41 113.0(5)
N4 C42 C43 109.1(4)
C41 C42 C43 110.5(5)
N4 C42 H42 108.00
C41 C42 H42 108.00
C43 C42 H42 108.00
C42 C43 H43A 109.50
C42 C43 H43B 109.50
H43A C43 H43B 109.50
C42 C43 H43C 109.50
H43A C43 H43C 109.50
H43B C43 H43C 109.50
C112 C111 C116 118.1(5)
C112 C111 P1 124.7(4)
C116 C111 P1 117.0(4)
C111 C112 C113 120.6(5)
C111 C112 H112 119.70
C113 C112 H112 119.70
C114 C113 C112 120.2(6)
C114 C113 H113 119.90
C112 C113 H113 119.90
C113 C114 C115 119.8(5)
C113 C114 H114 120.10
C115 C114 H114 120.10
C116 C115 C114 120.1(5)
C116 C115 H115 120.00
C114 C115 H115 120.00
C115 C116 C111 121.2(5)
C115 C116 H116 119.40
C111 C116 H116 119.40
C126 C121 C122 118.5(5)
C126 C121 P1 121.0(4)
C122 C121 P1 120.1(4)
C123 C122 C121 120.6(5)
C123 C122 H122 119.70
C121 C122 H122 119.70
C124 C123 C122 119.9(5)
C124 C123 H123 120.00
C122 C123 H123 120.00
C125 C124 C123 120.2(5)
C125 C124 H124 119.90
C123 C124 H124 119.90
C124 C125 C126 120.2(5)
C124 C125 H125 119.90
C126 C125 H125 119.90
C121 C126 C125 120.6(5)
C121 C126 H126 119.70
C125 C126 H126 119.70
C212 C211 C216 118.1(5)
C212 C211 P2 121.4(4)
C216 C211 P2 120.4(4)
C211 C212 C213 120.8(5)
C211 C212 H212 119.60
C213 C212 H212 119.60
C214 C213 C212 120.1(6)
C214 C213 H213 120.00
C212 C213 H213 120.00
C213 C214 C215 119.8(5)
C213 C214 H214 120.10
C215 C214 H214 120.10
C216 C215 C214 119.6(5)
C216 C215 H215 120.20
C214 C215 H215 120.20
C215 C216 C211 121.5(5)
C215 C216 H216 119.20
C211 C216 H216 119.20
C226 C221 C222 118.0(5)
C226 C221 P2 121.4(4)
C222 C221 P2 120.5(4)
C223 C222 C221 120.9(6)
C223 C222 H222 119.60
C221 C222 H222 119.60
C222 C223 C224 119.8(6)
C222 C223 H223 120.10
C224 C223 H223 120.10
C225 C224 C223 119.7(5)
C225 C224 H224 120.10
C223 C224 H224 120.10
C224 C225 C226 119.8(6)
C224 C225 H225 120.10
C226 C225 H225 120.10
C221 C226 C225 121.7(6)
C221 C226 H226 119.10
C225 C226 H226 119.10
C316 C311 C312 118.1(4)
C316 C311 P3 120.5(4)
C312 C311 P3 121.3(4)
C313 C312 C311 120.7(5)
C313 C312 H312 119.70
C311 C312 H312 119.70
C312 C313 C314 120.3(5)
C312 C313 H313 119.90
C314 C313 H313 119.90
C315 C314 C313 118.8(5)
C315 C314 H314 120.60
C313 C314 H314 120.60
C316 C315 C314 120.9(5)
C316 C315 H315 119.50
C314 C315 H315 119.50
C315 C316 C311 121.2(5)
C315 C316 H316 119.40
C311 C316 H316 119.40
C326 C321 C322 119.4(5)
C326 C321 P3 121.9(4)
C322 C321 P3 118.3(4)
C323 C322 C321 119.5(5)
C323 C322 H322 120.30
C321 C322 H322 120.30
C324 C323 C322 120.6(5)
C324 C323 H323 119.70
C322 C323 H323 119.70
C325 C324 C323 120.1(5)
C325 C324 H324 119.90
C323 C324 H324 119.90
C324 C325 C326 119.7(5)
C324 C325 H325 120.10
C326 C325 H325 120.10
C321 C326 C325 120.7(5)
C321 C326 H326 119.70
C325 C326 H326 119.70
C416 C411 C412 117.9(5)
C416 C411 P4 124.3(4)
C412 C411 P4 117.0(4)
C413 C412 C411 120.3(6)
C413 C412 H412 119.80
C411 C412 H412 119.80
C414 C413 C412 120.1(6)
C414 C413 H413 120.00
C412 C413 H413 120.00
C415 C414 C413 119.9(6)
C415 C414 H414 120.10
C413 C414 H414 120.10
C414 C415 C416 121.0(6)
C414 C415 H415 119.50
C416 C415 H415 119.50
C415 C416 C411 120.8(6)
C415 C416 H416 119.60
C411 C416 H416 119.60
C422 C421 C426 118.3(5)
C422 C421 P4 119.4(4)
C426 C421 P4 122.3(4)
C421 C422 C423 120.9(6)
C421 C422 H422 119.50
C423 C422 H422 119.50
C424 C423 C422 119.9(5)
C424 C423 H423 120.10
C422 C423 H423 120.10
C423 C424 C425 120.2(5)
C423 C424 H424 119.90
C425 C424 H424 119.90
C426 C425 C424 119.9(5)
C426 C425 H425 120.00
C424 C425 H425 120.00
C425 C426 C421 120.6(5)
C425 C426 H426 119.70
C421 C426 H426 119.70
C912 C911 H91A 109.50
C912 C911 H91B 109.50
H91A C911 H91B 109.50
C912 C911 H91C 109.50
H91A C911 H91C 109.50
H91B C911 H91C 109.50
C911 C912 O913 105.7(12)
C911 C912 H91D 110.60
O913 C912 H91D 110.60
C911 C912 H91E 110.60
O913 C912 H91E 110.60
H91D C912 H91E 108.70
O913 C914 C915 121.2(11)
O913 C914 H91F 107.00
C915 C914 H91F 107.00
O913 C914 H91G 107.00
C915 C914 H91G 107.00
H91F C914 H91G 106.80
C914 C915 H91H 109.50
C914 C915 H91I 109.50
H91H C915 H91I 109.50
C914 C915 H91J 109.50
H91H C915 H91J 109.50
H91I C915 H91J 109.50
C922 C921 H92A 109.50
C922 C921 H92B 109.50
H92A C921 H92B 109.50
C922 C921 H92C 109.50
H92A C921 H92C 109.50
H92B C921 H92C 109.50
O923 C922 C921 108.7(8)
O923 C922 H92D 109.90
C921 C922 H92D 109.90
O923 C922 H92E 109.90
C921 C922 H92E 109.90
H92D C922 H92E 108.30
O923 C924 C925 107.5(12)
O923 C924 H92F 110.20
C925 C924 H92F 110.20
O923 C924 H92G 110.20
C925 C924 H92G 110.20
H92F C924 H92G 108.50
C924 C925 H92H 109.50
C924 C925 H92I 109.50
H92H C925 H92I 109.50
C924 C925 H92J 109.50
H92H C925 H92J 109.50
H92I C925 H92J 109.50

loop_
_geom_bond_atom_site_label_1
_geom_bond_atom_site_label_2
_geom_bond_distance
U1 N1 2.273(4)
U1 N3 2.296(4)
U1 N2 2.317(4)
U1 N4 2.348(4)
U1 P4 2.8964(12)
U1 P1 3.0593(12)
U1 Co1 3.0812(7)
U1 P3 3.1645(11)
U1 P2 3.1790(12)
I1 Co1 2.5411(8)
Co1 P2 2.2710(13)
Co1 P3 2.2842(13)
Co1 P1 2.3200(13)
P1 N1 1.668(4)
P1 C121 1.833(5)
P1 C111 1.839(5)
P2 N2 1.674(4)
P2 C221 1.834(5)
P2 C211 1.852(5)
P3 N3 1.678(4)
P3 C321 1.836(5)
P3 C311 1.853(5)
P4 N4 1.664(4)
P4 C411 1.827(5)
P4 C421 1.829(6)
O913 C914 1.200(15)
O913 C912 1.457(14)
O923 C924 1.385(11)
O923 C922 1.429(11)
N1 C12 1.506(6)
N2 C22 1.479(6)
N3 C32 1.489(6)
N4 C42 1.477(6)
C11 C12 1.526(7)
C11 H11A 0.9800
C11 H11B 0.9800
C11 H11C 0.9800
C12 C13 1.514(7)
C12 H12 1.0000
C13 H13A 0.9800
C13 H13B 0.9800
C13 H13C 0.9800
C21 C22 1.519(8)
C21 H21A 0.9800
C21 H21B 0.9800
C21 H21C 0.9800
C22 C23 1.518(8)
C22 H22 1.0000
C23 H23A 0.9800
C23 H23B 0.9800
C23 H23C 0.9800
C31 C32 1.513(8)
C31 H31A 0.9800
C31 H31B 0.9800
C31 H31C 0.9800
C32 C33 1.515(9)
C32 H32 1.0000
C33 H33A 0.9800
C33 H33B 0.9800
C33 H33C 0.9800
C41 C42 1.521(8)
C41 H41A 0.9800
C41 H41B 0.9800
C41 H41C 0.9800
C42 C43 1.525(8)
C42 H42 1.0000
C43 H43A 0.9800
C43 H43B 0.9800
C43 H43C 0.9800
C111 C112 1.382(8)
C111 C116 1.400(7)
C112 C113 1.406(8)
C112 H112 0.9500
C113 C114 1.372(9)
C113 H113 0.9500
C114 C115 1.384(9)
C114 H114 0.9500
C115 C116 1.382(8)
C115 H115 0.9500
C116 H116 0.9500
C121 C126 1.393(7)
C121 C122 1.406(7)
C122 C123 1.390(7)
C122 H122 0.9500
C123 C124 1.387(8)
C123 H123 0.9500
C124 C125 1.380(9)
C124 H124 0.9500
C125 C126 1.396(7)
C125 H125 0.9500
C126 H126 0.9500
C211 C212 1.382(7)
C211 C216 1.399(7)
C212 C213 1.399(8)
C212 H212 0.9500
C213 C214 1.377(9)
C213 H213 0.9500
C214 C215 1.392(10)
C214 H214 0.9500
C215 C216 1.378(8)
C215 H215 0.9500
C216 H216 0.9500
C221 C226 1.385(8)
C221 C222 1.403(8)
C222 C223 1.395(8)
C222 H222 0.9500
C223 C224 1.396(10)
C223 H223 0.9500
C224 C225 1.385(11)
C224 H224 0.9500
C225 C226 1.393(8)
C225 H225 0.9500
C226 H226 0.9500
C311 C316 1.385(7)
C311 C312 1.401(7)
C312 C313 1.390(7)
C312 H312 0.9500
C313 C314 1.393(8)
C313 H313 0.9500
C314 C315 1.382(8)
C314 H314 0.9500
C315 C316 1.380(8)
C315 H315 0.9500
C316 H316 0.9500
C321 C326 1.389(7)
C321 C322 1.399(7)
C322 C323 1.388(8)
C322 H322 0.9500
C323 C324 1.387(8)
C323 H323 0.9500
C324 C325 1.381(9)
C324 H324 0.9500
C325 C326 1.390(8)
C325 H325 0.9500
C326 H326 0.9500
C411 C416 1.390(8)
C411 C412 1.398(8)
C412 C413 1.391(8)
C412 H412 0.9500
C413 C414 1.378(10)
C413 H413 0.9500
C414 C415 1.355(11)
C414 H414 0.9500
C415 C416 1.377(9)
C415 H415 0.9500
C416 H416 0.9500
C421 C422 1.390(8)
C421 C426 1.411(7)
C422 C423 1.395(8)
C422 H422 0.9500
C423 C424 1.382(9)
C423 H423 0.9500
C424 C425 1.391(9)
C424 H424 0.9500
C425 C426 1.384(8)
C425 H425 0.9500
C426 H426 0.9500
C911 C912 1.432(17)
C911 H91A 0.9800
C911 H91B 0.9800
C911 H91C 0.9800
C912 H91D 0.9900
C912 H91E 0.9900
C914 C915 1.478(16)
C914 H91F 0.9900
C914 H91G 0.9900
C915 H91H 0.9800
C915 H91I 0.9800
C915 H91J 0.9800
C921 C922 1.487(13)
C921 H92A 0.9800
C921 H92B 0.9800
C921 H92C 0.9800
C922 H92D 0.9900
C922 H92E 0.9900
C924 C925 1.533(19)
C924 H92F 0.9900
C924 H92G 0.9900
C925 H92H 0.9800
C925 H92I 0.9800
C925 H92J 0.9800

loop_
_geom_torsion_atom_site_label_1
_geom_torsion_atom_site_label_2
_geom_torsion_atom_site_label_3
_geom_torsion_atom_site_label_4
_geom_torsion
N1 U1 Co1 P2 120.32(10)
N3 U1 Co1 P2 -127.67(12)
N2 U1 Co1 P2 10.11(11)
N4 U1 Co1 P2 -55.0(3)
P4 U1 Co1 P2 132.10(13)
P1 U1 Co1 P2 120.62(5)
P3 U1 Co1 P2 -118.75(5)
N1 U1 Co1 P3 -120.92(10)
N3 U1 Co1 P3 -8.91(12)
N2 U1 Co1 P3 128.87(11)
N4 U1 Co1 P3 63.8(3)
P4 U1 Co1 P3 -109.14(14)
P1 U1 Co1 P3 -120.62(5)
P2 U1 Co1 P3 118.75(5)
N1 U1 Co1 P1 -0.30(10)
N3 U1 Co1 P1 111.71(12)
N2 U1 Co1 P1 -110.51(11)
N4 U1 Co1 P1 -175.6(3)
P4 U1 Co1 P1 11.48(14)
P3 U1 Co1 P1 120.62(5)
P2 U1 Co1 P1 -120.62(5)
N1 U1 Co1 I1 76.3(6)
N3 U1 Co1 I1 -171.7(6)
N2 U1 Co1 I1 -33.9(6)
N4 U1 Co1 I1 -99.1(7)
P4 U1 Co1 I1 88.0(6)
P1 U1 Co1 I1 76.6(6)
P3 U1 Co1 I1 -162.8(6)
P2 U1 Co1 I1 -44.1(6)
P2 Co1 P1 N1 -58.75(16)
P3 Co1 P1 N1 59.14(16)
I1 Co1 P1 N1 -176.55(15)
U1 Co1 P1 N1 0.44(15)
P2 Co1 P1 C121 177.67(17)
P3 Co1 P1 C121 -64.44(18)
I1 Co1 P1 C121 59.86(18)
U1 Co1 P1 C121 -123.15(17)
P2 Co1 P1 C111 63.10(19)
P3 Co1 P1 C111 -179.02(18)
I1 Co1 P1 C111 -54.71(19)
U1 Co1 P1 C111 122.28(19)
P2 Co1 P1 U1 -59.18(4)
P3 Co1 P1 U1 58.70(4)
I1 Co1 P1 U1 -176.99(3)
N3 U1 P1 N1 117.9(2)
N2 U1 P1 N1 -116.5(2)
N4 U1 P1 N1 -4.1(3)
P4 U1 P1 N1 3.42(19)
Co1 U1 P1 N1 -179.46(19)
P3 U1 P1 N1 142.94(18)
P2 U1 P1 N1 -142.10(18)
N1 U1 P1 C121 -80.2(3)
N3 U1 P1 C121 37.6(2)
N2 U1 P1 C121 163.3(2)
N4 U1 P1 C121 -84.4(3)
P4 U1 P1 C121 -76.81(19)
Co1 U1 P1 C121 100.30(19)
P3 U1 P1 C121 62.70(19)
P2 U1 P1 C121 137.66(19)
N1 U1 P1 C111 74.5(3)
N3 U1 P1 C111 -167.7(2)
N2 U1 P1 C111 -42.0(2)
N4 U1 P1 C111 70.3(3)
P4 U1 P1 C111 77.9(2)
Co1 U1 P1 C111 -105.0(2)
P3 U1 P1 C111 -142.6(2)
P2 U1 P1 C111 -67.6(2)
N1 U1 P1 Co1 179.46(19)
N3 U1 P1 Co1 -62.68(11)
N2 U1 P1 Co1 62.99(11)
N4 U1 P1 Co1 175.3(3)
P4 U1 P1 Co1 -177.12(4)
P3 U1 P1 Co1 -37.60(3)
P2 U1 P1 Co1 37.36(3)
P3 Co1 P2 N2 -74.92(17)
P1 Co1 P2 N2 42.73(17)
I1 Co1 P2 N2 163.74(16)
U1 Co1 P2 N2 -14.17(16)
P3 Co1 P2 C221 47.12(19)
P1 Co1 P2 C221 164.77(19)
I1 Co1 P2 C221 -74.22(19)
U1 Co1 P2 C221 107.87(19)
P3 Co1 P2 C211 159.62(18)
P1 Co1 P2 C211 -82.73(18)
I1 Co1 P2 C211 38.29(18)
U1 Co1 P2 C211 -139.63(18)
P3 Co1 P2 U1 -60.75(4)
P1 Co1 P2 U1 56.90(4)
I1 Co1 P2 U1 177.92(3)
N1 U1 P2 N2 102.5(2)
N3 U1 P2 N2 -148.9(2)
N4 U1 P2 N2 -41.2(2)
P4 U1 P2 N2 -3.5(2)
P1 U1 P2 N2 121.9(2)
Co1 U1 P2 N2 160.9(2)
P3 U1 P2 N2 -160.1(2)
N1 U1 P2 C221 -164.5(2)
N3 U1 P2 C221 -55.9(2)
N2 U1 P2 C221 93.0(3)
N4 U1 P2 C221 51.8(2)
P4 U1 P2 C221 89.54(18)
P1 U1 P2 C221 -145.04(18)
Co1 U1 P2 C221 -106.12(18)
P3 U1 P2 C221 -67.11(18)
N1 U1 P2 C211 45.7(3)
N3 U1 P2 C211 154.4(3)
N2 U1 P2 C211 -56.7(3)
N4 U1 P2 C211 -98.0(3)
P4 U1 P2 C211 -60.2(3)
P1 U1 P2 C211 65.2(3)
Co1 U1 P2 C211 104.1(3)
P3 U1 P2 C211 143.1(3)
N1 U1 P2 Co1 -58.41(10)
N3 U1 P2 Co1 50.23(11)
N2 U1 P2 Co1 -160.9(2)
N4 U1 P2 Co1 157.89(12)
P4 U1 P2 Co1 -164.34(5)
P1 U1 P2 Co1 -38.92(4)
P3 U1 P2 Co1 39.01(3)
P2 Co1 P3 N3 73.50(17)
P1 Co1 P3 N3 -44.33(17)
I1 Co1 P3 N3 -168.50(16)
U1 Co1 P3 N3 12.42(16)
P2 Co1 P3 C321 -49.82(19)
P1 Co1 P3 C321 -167.65(18)
I1 Co1 P3 C321 68.18(18)
U1 Co1 P3 C321 -110.91(18)
P2 Co1 P3 C311 -164.38(17)
P1 Co1 P3 C311 77.79(17)
I1 Co1 P3 C311 -46.38(17)
U1 Co1 P3 C311 134.54(17)
P2 Co1 P3 U1 61.09(4)
P1 Co1 P3 U1 -56.75(4)
I1 Co1 P3 U1 179.08(3)
N1 U1 P3 N3 -105.2(2)
N2 U1 P3 N3 147.9(2)
N4 U1 P3 N3 41.7(2)
P4 U1 P3 N3 -1.1(2)
P1 U1 P3 N3 -124.4(2)
Co1 U1 P3 N3 -163.2(2)
P2 U1 P3 N3 158.1(2)
N1 U1 P3 C321 166.3(2)
N3 U1 P3 C321 -88.4(3)
N2 U1 P3 C321 59.5(2)
N4 U1 P3 C321 -46.7(2)
P4 U1 P3 C321 -89.59(19)
P1 U1 P3 C321 147.17(19)
Co1 U1 P3 C321 108.32(19)
P2 U1 P3 C321 69.63(18)
N1 U1 P3 C311 -46.2(3)
N3 U1 P3 C311 59.0(3)
N2 U1 P3 C311 -153.0(3)
N4 U1 P3 C311 100.7(3)
P4 U1 P3 C311 57.9(2)
P1 U1 P3 C311 -65.4(2)
Co1 U1 P3 C311 -104.2(2)
P2 U1 P3 C311 -142.9(2)
N1 U1 P3 Co1 57.99(10)
N3 U1 P3 Co1 163.2(2)
N2 U1 P3 Co1 -48.83(11)
N4 U1 P3 Co1 -155.05(13)
P4 U1 P3 Co1 162.09(4)
P1 U1 P3 Co1 38.85(3)
P2 U1 P3 Co1 -38.68(3)
N1 U1 P4 N4 -173.4(2)
N3 U1 P4 N4 78.9(2)
N2 U1 P4 N4 -66.9(2)
P1 U1 P4 N4 -175.19(18)
Co1 U1 P4 N4 175.2(2)
P3 U1 P4 N4 79.49(18)
P2 U1 P4 N4 -64.95(19)
N1 U1 P4 C411 -79.2(2)
N3 U1 P4 C411 173.0(2)
N2 U1 P4 C411 27.3(3)
N4 U1 P4 C411 94.2(3)
P1 U1 P4 C411 -81.0(2)
Co1 U1 P4 C411 -90.7(3)
P3 U1 P4 C411 173.6(2)
P2 U1 P4 C411 29.2(2)
N1 U1 P4 C421 100.1(3)
N3 U1 P4 C421 -7.6(3)
N2 U1 P4 C421 -153.4(3)
N4 U1 P4 C421 -86.5(3)
P1 U1 P4 C421 98.3(2)
Co1 U1 P4 C421 88.7(3)
P3 U1 P4 C421 -7.0(2)
P2 U1 P4 C421 -151.5(2)
C121 P1 N1 C12 -63.2(4)
C111 P1 N1 C12 45.0(4)
Co1 P1 N1 C12 171.9(3)
U1 P1 N1 C12 172.5(4)
C121 P1 N1 U1 124.3(2)
C111 P1 N1 U1 -127.4(2)
Co1 P1 N1 U1 -0.56(19)
N3 U1 N1 C12 123.2(4)
N2 U1 N1 C12 -102.3(5)
N4 U1 N1 C12 8.3(5)
P4 U1 N1 C12 13.0(4)
P1 U1 N1 C12 -169.8(6)
Co1 U1 N1 C12 -169.4(5)
P3 U1 N1 C12 154.2(4)
P2 U1 N1 C12 -133.2(4)
N3 U1 N1 P1 -67.0(2)
N2 U1 N1 P1 67.6(2)
N4 U1 N1 P1 178.13(15)
P4 U1 N1 P1 -177.15(15)
Co1 U1 N1 P1 0.39(13)
P3 U1 N1 P1 -35.96(17)
P2 U1 N1 P1 36.63(17)
C221 P2 N2 C22 79.1(4)
C211 P2 N2 C22 -26.8(5)
Co1 P2 N2 C22 -156.4(4)
U1 P2 N2 C22 -174.9(5)
C221 P2 N2 U1 -106.0(2)
C211 P2 N2 U1 148.1(2)
Co1 P2 N2 U1 18.5(2)
N1 U1 N2 C22 90.2(4)
N3 U1 N2 C22 -147.0(4)
N4 U1 N2 C22 -40.1(4)
P4 U1 N2 C22 -7.9(5)
P1 U1 N2 C22 119.9(4)
Co1 U1 N2 C22 160.9(4)
P3 U1 N2 C22 -166.6(4)
P2 U1 N2 C22 174.3(6)
N1 U1 N2 P2 -84.1(2)
N3 U1 N2 P2 38.7(3)
N4 U1 N2 P2 145.6(2)
P4 U1 N2 P2 177.80(14)
P1 U1 N2 P2 -54.40(18)
Co1 U1 N2 P2 -13.46(15)
P3 U1 N2 P2 19.1(2)
C321 P3 N3 C32 -79.8(4)
C311 P3 N3 C32 25.0(5)
Co1 P3 N3 C32 152.5(4)
U1 P3 N3 C32 168.8(5)
C321 P3 N3 U1 111.4(2)
C311 P3 N3 U1 -143.8(2)
Co1 P3 N3 U1 -16.3(2)
N1 U1 N3 C32 -84.7(5)
N2 U1 N3 C32 153.4(5)
N4 U1 N3 C32 47.4(5)
P4 U1 N3 C32 12.6(5)
P1 U1 N3 C32 -114.2(5)
Co1 U1 N3 C32 -154.8(5)
P3 U1 N3 C32 -166.7(6)
P2 U1 N3 C32 172.3(5)
N1 U1 N3 P3 82.0(2)
N2 U1 N3 P3 -40.0(3)
N4 U1 N3 P3 -146.0(2)
P4 U1 N3 P3 179.22(15)
P1 U1 N3 P3 52.43(19)
Co1 U1 N3 P3 11.85(15)
P2 U1 N3 P3 -21.1(2)
C411 P4 N4 C42 81.4(4)
C421 P4 N4 C42 -32.4(5)
U1 P4 N4 C42 -158.9(5)
C411 P4 N4 U1 -119.7(2)
C421 P4 N4 U1 126.5(2)
N1 U1 N4 C42 161.6(5)
N3 U1 N4 C42 43.5(5)
N2 U1 N4 C42 -84.5(5)
P4 U1 N4 C42 153.3(6)
P1 U1 N4 C42 164.3(4)
Co1 U1 N4 C42 -24.1(7)
P3 U1 N4 C42 23.2(5)
P2 U1 N4 C42 -64.7(5)
N1 U1 N4 P4 8.2(2)
N3 U1 N4 P4 -109.86(18)
N2 U1 N4 P4 122.14(18)
P1 U1 N4 P4 11.0(4)
Co1 U1 N4 P4 -177.41(11)
P3 U1 N4 P4 -130.10(12)
P2 U1 N4 P4 141.95(11)
P1 N1 C12 C13 131.8(4)
U1 N1 C12 C13 -59.7(6)
P1 N1 C12 C11 -104.8(4)
U1 N1 C12 C11 63.8(6)
P2 N2 C22 C23 124.2(5)
U1 N2 C22 C23 -49.2(6)
P2 N2 C22 C21 -112.9(5)
U1 N2 C22 C21 73.7(6)
P3 N3 C32 C31 140.7(4)
U1 N3 C32 C31 -54.3(7)
P3 N3 C32 C33 -95.9(5)
U1 N3 C32 C33 69.1(6)
P4 N4 C42 C41 -68.3(6)
U1 N4 C42 C41 144.9(4)
P4 N4 C42 C43 168.3(4)
U1 N4 C42 C43 21.5(7)
N1 P1 C111 C112 -104.4(5)
C121 P1 C111 C112 8.5(5)
Co1 P1 C111 C112 128.3(4)
U1 P1 C111 C112 -151.1(4)
N1 P1 C111 C116 70.8(4)
C121 P1 C111 C116 -176.2(4)
Co1 P1 C111 C116 -56.5(4)
U1 P1 C111 C116 24.1(5)
C116 C111 C112 C113 -0.2(7)
P1 C111 C112 C113 175.0(4)
C111 C112 C113 C114 0.9(8)
C112 C113 C114 C115 -1.2(9)
C113 C114 C115 C116 0.6(9)
C114 C115 C116 C111 0.2(9)
C112 C111 C116 C115 -0.4(8)
P1 C111 C116 C115 -176.0(4)
N1 P1 C121 C126 -12.8(5)
C111 P1 C121 C126 -123.2(4)
Co1 P1 C121 C126 114.6(4)
U1 P1 C121 C126 36.5(5)
N1 P1 C121 C122 173.8(4)
C111 P1 C121 C122 63.5(4)
Co1 P1 C121 C122 -58.8(4)
U1 P1 C121 C122 -136.9(3)
C126 C121 C122 C123 0.7(7)
P1 C121 C122 C123 174.2(4)
C121 C122 C123 C124 -0.2(8)
C122 C123 C124 C125 -0.2(9)
C123 C124 C125 C126 0.0(9)
C122 C121 C126 C125 -0.8(7)
P1 C121 C126 C125 -174.3(4)
C124 C125 C126 C121 0.5(8)
N2 P2 C211 C212 -114.2(4)
C221 P2 C211 C212 132.2(4)
Co1 P2 C211 C212 10.9(5)
U1 P2 C211 C212 -75.3(5)
N2 P2 C211 C216 69.7(5)
C221 P2 C211 C216 -44.0(5)
Co1 P2 C211 C216 -165.2(4)
U1 P2 C211 C216 108.5(4)
C216 C211 C212 C213 -0.8(8)
P2 C211 C212 C213 -177.0(4)
C211 C212 C213 C214 -0.5(9)
C212 C213 C214 C215 0.5(10)
C213 C214 C215 C216 0.7(10)
C214 C215 C216 C211 -2.1(9)
C212 C211 C216 C215 2.1(8)
P2 C211 C216 C215 178.4(4)
N2 P2 C221 C226 22.2(5)
C211 P2 C221 C226 136.3(4)
Co1 P2 C221 C226 -99.8(4)
U1 P2 C221 C226 -26.1(5)
N2 P2 C221 C222 -161.7(4)
C211 P2 C221 C222 -47.6(5)
Co1 P2 C221 C222 76.3(4)
U1 P2 C221 C222 150.0(4)
C226 C221 C222 C223 -1.5(8)
P2 C221 C222 C223 -177.8(5)
C221 C222 C223 C224 0.0(9)
C222 C223 C224 C225 1.0(9)
C223 C224 C225 C226 -0.5(10)
C222 C221 C226 C225 2.0(8)
P2 C221 C226 C225 178.2(5)
C224 C225 C226 C221 -1.0(9)
N3 P3 C311 C316 87.3(4)
C321 P3 C311 C316 -160.5(4)
Co1 P3 C311 C316 -36.0(4)
U1 P3 C311 C316 48.1(5)
N3 P3 C311 C312 -88.3(4)
C321 P3 C311 C312 23.9(4)
Co1 P3 C311 C312 148.4(3)
U1 P3 C311 C312 -127.4(3)
C316 C311 C312 C313 -2.3(7)
P3 C311 C312 C313 173.4(4)
C311 C312 C313 C314 1.2(8)
C312 C313 C314 C315 0.8(8)
C313 C314 C315 C316 -1.7(8)
C314 C315 C316 C311 0.6(8)
C312 C311 C316 C315 1.4(7)
P3 C311 C316 C315 -174.3(4)
N3 P3 C321 C326 12.4(5)
C311 P3 C321 C326 -98.9(4)
Co1 P3 C321 C326 136.3(4)
U1 P3 C321 C326 60.2(5)
N3 P3 C321 C322 -173.6(4)
C311 P3 C321 C322 75.0(4)
Co1 P3 C321 C322 -49.7(4)
U1 P3 C321 C322 -125.9(4)
C326 C321 C322 C323 2.0(8)
P3 C321 C322 C323 -172.2(4)
C321 C322 C323 C324 -0.9(9)
C322 C323 C324 C325 -0.2(9)
C323 C324 C325 C326 0.3(9)
C322 C321 C326 C325 -1.9(8)
P3 C321 C326 C325 172.0(4)
C324 C325 C326 C321 0.8(8)
N4 P4 C411 C416 13.9(5)
C421 P4 C411 C416 132.5(5)
U1 P4 C411 C416 -48.0(5)
N4 P4 C411 C412 -176.7(4)
C421 P4 C411 C412 -58.0(5)
U1 P4 C411 C412 121.5(4)
C416 C411 C412 C413 0.3(8)
P4 C411 C412 C413 -169.8(5)
C411 C412 C413 C414 0.2(9)
C412 C413 C414 C415 -0.6(10)
C413 C414 C415 C416 0.4(10)
C414 C415 C416 C411 0.1(10)
C412 C411 C416 C415 -0.5(8)
P4 C411 C416 C415 168.9(5)
N4 P4 C421 C422 -99.0(5)
C411 P4 C421 C422 140.0(4)
U1 P4 C421 C422 -39.4(5)
N4 P4 C421 C426 78.9(5)
C411 P4 C421 C426 -42.0(5)
U1 P4 C421 C426 138.5(4)
C426 C421 C422 C423 -4.2(8)
P4 C421 C422 C423 173.8(4)
C421 C422 C423 C424 1.8(9)
C422 C423 C424 C425 1.2(9)
C423 C424 C425 C426 -1.7(9)
C424 C425 C426 C421 -0.8(8)
C422 C421 C426 C425 3.7(8)
P4 C421 C426 C425 -174.3(4)
C914 O913 C912 C911 -154.9(15)
C912 O913 C914 C915 -172.0(13)
C924 O923 C922 C921 177.8(7)
C922 O923 C924 C925 174.9(7)
